data_1528800
loop_
_publ_author_name
'Poulain, M.'
'Lucas, J.'
'Tilley, R.J.D.'

_publ_section_title
;
 A structural study of a nonstoichiometric niobium-zirconium oxyfluoride
 with the Re O3 type structure
;
_journal_name_full 'Journal of Solid State Chemistry'
_journal_page_first 331
_journal_page_last 337
_journal_volume 17
_journal_year 1976
_chemical_formula_sum 'F1.8 Nb0.55 O1.1 Zr0.45'
_chemical_name_systematic '(Nb0.55 Zr0.45) (O1.1 F1.8)'
_space_group_IT_number 221
_symmetry_space_group_name_Hall '-P 4 2 3'
_symmetry_space_group_name_H-M 'P m -3 m'
_cell_angle_alpha 90
_cell_angle_beta 90
_cell_angle_gamma 90
_cell_formula_units_Z 1
_cell_length_a 3.94
_cell_length_b 3.94
_cell_length_c 3.94
_cell_volume 61.163
_citation_journal_id_ASTM JSSCBI
_cod_data_source_file Poulain_JSSCBI_1976_1981.cif
_cod_data_source_block F1.8Nb0.55O1.1Zr0.45
_cod_original_cell_volume 61.16299
_cod_database_code 1528800

loop_
_symmetry_equiv_pos_as_xyz
x,y,z
-y,x,z
-x,-y,z
y,-x,z
x,-y,-z
y,x,-z
-x,y,-z
-y,-x,-z
z,x,y
-x,z,y
-z,-x,y
x,-z,y
z,-x,-y
x,z,-y
-z,x,-y
-x,-z,-y
y,z,x
y,-z,-x
z,y,-x
-y,z,-x
-z,-y,-x
-y,-z,x
z,-y,x
-z,y,x
-x,-y,-z
y,-x,-z
x,y,-z
-y,x,-z
-x,y,z
-y,-x,z
x,-y,z
y,x,z
-z,-x,-y
x,-z,-y
z,x,-y
-x,z,-y
-z,x,y
-x,-z,y
z,-x,y
x,z,y
-y,-z,-x
-y,z,x
-z,-y,x
y,-z,x
z,y,x
y,z,-x
-z,y,-x
z,-y,-x

loop_
_atom_site_label
_atom_site_type_symbol
_atom_site_fract_x
_atom_site_fract_y
_atom_site_fract_z
_atom_site_occupancy
_atom_site_U_iso_or_equiv
Zr2 Zr+4 0.029 0.029 0.029 0.034 0.0
O2 O-2 0.5 0.05 0.05 0.0733 0.0
Nb2 Nb+4 0.029 0.029 0.029 0.041 0.0
Zr1 Zr+4 0 0 0 0.18 0.0
Nb1 Nb+4 0 0 0 0.22 0.0
F1 F-1 0.5 0 0 0.12 0.0
F2 F-1 0.5 0.05 0.05 0.12 0.0
O1 O-2 0.5 0 0 0.0733 0.0
